data_2202959
loop_
_publ_author_name
'M. Subha Nandhini'
'R. V. Krishnakumar'
'A. Mostad'
'S. Renuga'
'S. Selvaraj'
'S. Perumal'
'S. Natarajan'

_publ_section_title
;
 <i>trans</i>-3-Acetyl-5-benzoyl-2-methyl-4-phenyl-4,5-dihydrofuran at
 150K
;
_journal_issue 9
_journal_name_full 'Acta Crystallographica Section E'
_journal_page_first o1321
_journal_page_last o1323
_journal_paper_doi 10.1107/S1600536803017938
_journal_volume 59
_journal_year 2003
_chemical_formula_iupac 'C20 H18 O3'
_chemical_formula_moiety 'C20 H18 O3'
_chemical_formula_sum 'C20 H18 O3'
_chemical_formula_weight 306.34
_chemical_name_systematic
;
trans-3-Acetyl-5-benzoyl-2-methyl-4-phenyl-4,5-dihydrofuran
;
_space_group_IT_number 14
_symmetry_cell_setting monoclinic
_symmetry_space_group_name_Hall '-P 2ybc'
_symmetry_space_group_name_H-M 'P 1 21/c 1'
_atom_sites_solution_hydrogens geom
_atom_sites_solution_primary direct
_atom_sites_solution_secondary difmap
_audit_creation_method SHELXL-97
_cell_angle_alpha 90.00
_cell_angle_beta 113.023(2)
_cell_angle_gamma 90.00
_cell_formula_units_Z 4
_cell_length_a 9.846(2)
_cell_length_b 10.564(2)
_cell_length_c 16.340(3)
_cell_measurement_reflns_used 1024
_cell_measurement_temperature 150(2)
_cell_measurement_theta_max 26.3
_cell_measurement_theta_min 2.15
_cell_volume 1564.2(5)
_computing_cell_refinement SMART
_computing_data_collection 'SMART (Bruker, 1999)'
_computing_data_reduction 'SAINT (Bruker, 1999)'
_computing_molecular_graphics 'PLATON (Spek, 1999)'
_computing_publication_material SHELXL97
_computing_structure_refinement 'SHELXL97 (Sheldrick, 1997)'
_computing_structure_solution 'SHELXS97 (Sheldrick, 1990)'
_diffrn_ambient_temperature 150(2)
_diffrn_detector_area_resol_mean 8
_diffrn_measured_fraction_theta_full 0.948
_diffrn_measured_fraction_theta_max 0.948
_diffrn_measurement_device_type 'Bruker SMART CCD'
_diffrn_measurement_method \w
_diffrn_radiation_monochromator graphite
_diffrn_radiation_source 'fine-focus sealed tube'
_diffrn_radiation_type MoK\a
_diffrn_radiation_wavelength 0.71073
_diffrn_reflns_av_R_equivalents 0.0359
_diffrn_reflns_av_sigmaI/netI 0.0277
_diffrn_reflns_limit_h_max 14
_diffrn_reflns_limit_h_min -14
_diffrn_reflns_limit_k_max 15
_diffrn_reflns_limit_k_min -15
_diffrn_reflns_limit_l_max 22
_diffrn_reflns_limit_l_min -22
_diffrn_reflns_number 21162
_diffrn_reflns_theta_full 30.51
_diffrn_reflns_theta_max 30.51
_diffrn_reflns_theta_min 2.25
_diffrn_standards_number 7923
_exptl_absorpt_coefficient_mu 0.087
_exptl_absorpt_correction_T_max 0.99
_exptl_absorpt_correction_T_min 0.95
_exptl_absorpt_correction_type multi-scan
_exptl_absorpt_process_details '(SADABS; Bruker, 1998)'
_exptl_crystal_colour colourless
_exptl_crystal_density_diffrn 1.301
_exptl_crystal_density_method 'not measured'
_exptl_crystal_description plate
_exptl_crystal_F_000 648
_exptl_crystal_size_max 0.28
_exptl_crystal_size_mid 0.22
_exptl_crystal_size_min 0.10
_refine_diff_density_max 0.445
_refine_diff_density_min -0.421
_refine_ls_extinction_coef 0.0025(19)
_refine_ls_extinction_expression Fc^*^=kFc[1+0.001xFc^2^\l^3^/sin(2\q)]^-1/4^
_refine_ls_extinction_method SHELXL97
_refine_ls_goodness_of_fit_ref 1.082
_refine_ls_hydrogen_treatment constr
_refine_ls_matrix_type full
_refine_ls_number_parameters 209
_refine_ls_number_reflns 4750
_refine_ls_number_restraints 0
_refine_ls_restrained_S_all 1.082
_refine_ls_R_factor_all 0.0680
_refine_ls_R_factor_gt 0.0510
_refine_ls_shift/su_max <0.001
_refine_ls_shift/su_mean 0.000
_refine_ls_structure_factor_coef Fsqd
_refine_ls_weighting_details 'calc w = 1/[\s^2^(Fo^2^)+(0.0745P)^2^+0.5171P] where P = (Fo^2^+2Fc^2^)/3'
_refine_ls_weighting_scheme calc
_refine_ls_wR_factor_gt 0.1373
_refine_ls_wR_factor_ref 0.1493
_reflns_number_gt 3623
_reflns_number_total 4750
_reflns_threshold_expression I>2\s(I)
_cod_data_source_file wn6179.cif
_cod_data_source_block I
_cod_depositor_comments
;
The following automatic conversions were performed:
'_symmetry_cell_setting' value 'Monoclinic' changed to 'monoclinic'
according to '/home/saulius/struct/CIF-dictionaries/cif_core.dic'
dictionary named 'cif_core.dic' version 2.4.1 from 2010-06-29.

Automatic conversion script
Id: cif_fix_enum 1527 2010-12-29 10:47:43Z saulius 

The following automatic conversions were performed:

'_symmetry_cell_setting' value 'Monoclinic' changed to 'monoclinic'
according to /home/saulius/struct/CIF-dictionaries/cif_core.dic
dictionary named 'cif_core.dic' version 2.4.1 from 2010-06-29.

Automatic conversion script
Id: cif_fix_values 1715 2011-07-08 13:25:40Z adriana 
;
_cod_original_sg_symbol_H-M 'P 21/c'
_cod_database_code 2202959
_cod_database_fobs_code 2202959

loop_
_symmetry_equiv_pos_as_xyz
'x, y, z'
'-x, y+1/2, -z+1/2'
'-x, -y, -z'
'x, -y-1/2, z-1/2'

loop_
_atom_site_label
_atom_site_fract_x
_atom_site_fract_y
_atom_site_fract_z
_atom_site_U_iso_or_equiv
_atom_site_adp_type
_atom_site_calc_flag
_atom_site_refinement_flags
_atom_site_occupancy
_atom_site_disorder_assembly
_atom_site_disorder_group
_atom_site_type_symbol
O1 0.29836(11) -0.02468(10) 0.21634(6) 0.0317(2) Uani d . 1 . . O
O2 0.03830(12) 0.18776(11) -0.01268(7) 0.0351(3) Uani d . 1 . . O
O3 0.47589(11) 0.15842(12) 0.31227(7) 0.0349(3) Uani d . 1 . . O
C1 0.13260(13) 0.12574(12) 0.13887(8) 0.0221(2) Uani d . 1 . . C
C2 0.23062(14) 0.03699(13) 0.13768(8) 0.0257(3) Uani d . 1 . . C
C3 0.25767(14) 0.03759(13) 0.28226(8) 0.0236(3) Uani d . 1 . . C
H3 0.2278 -0.0258 0.3175 0.028 Uiso calc R 1 . . H
C4 0.12611(13) 0.12888(12) 0.23049(8) 0.0206(2) Uani d . 1 . . C
H4 0.1506 0.2161 0.2557 0.025 Uiso calc R 1 . . H
C5 0.04548(14) 0.20582(13) 0.06339(8) 0.0250(3) Uani d . 1 . . C
C6 -0.03817(17) 0.31478(15) 0.08198(10) 0.0330(3) Uani d . 1 . . C
H6A -0.0920 0.3609 0.0267 0.049 Uiso calc R 1 . . H
H6B 0.0315 0.3721 0.1254 0.049 Uiso calc R 1 . . H
H6C -0.1082 0.2819 0.1059 0.049 Uiso calc R 1 . . H
C7 0.27967(17) -0.00506(17) 0.06673(10) 0.0364(3) Uani d . 1 . . C
H7A 0.3530 -0.0726 0.0898 0.055 Uiso calc R 1 . . H
H7B 0.3237 0.0666 0.0478 0.055 Uiso calc R 1 . . H
H7C 0.1946 -0.0368 0.0158 0.055 Uiso calc R 1 . . H
C8 0.39049(14) 0.11480(13) 0.34269(8) 0.0232(2) Uani d . 1 . . C
C9 0.40904(13) 0.14052(12) 0.43631(8) 0.0216(2) Uani d . 1 . . C
C10 0.53402(15) 0.20871(13) 0.49053(9) 0.0290(3) Uani d . 1 . . C
H10 0.6026 0.2379 0.4670 0.035 Uiso calc R 1 . . H
C11 0.55789(18) 0.23374(15) 0.57856(10) 0.0365(3) Uani d . 1 . . C
H11 0.6426 0.2803 0.6149 0.044 Uiso calc R 1 . . H
C12 0.45867(19) 0.19110(16) 0.61367(10) 0.0376(4) Uani d . 1 . . C
H12 0.4755 0.2083 0.6739 0.045 Uiso calc R 1 . . H
C13 0.33505(18) 0.12346(16) 0.56067(10) 0.0348(3) Uani d . 1 . . C
H13 0.2673 0.0941 0.5848 0.042 Uiso calc R 1 . . H
C14 0.30931(15) 0.09814(14) 0.47198(9) 0.0270(3) Uani d . 1 . . C
H14 0.2240 0.0521 0.4359 0.032 Uiso calc R 1 . . H
C15 -0.02040(14) 0.08794(12) 0.23294(8) 0.0214(2) Uani d . 1 . . C
C16 -0.07281(15) 0.14645(13) 0.29180(8) 0.0258(3) Uani d . 1 . . C
H16 -0.0163 0.2116 0.3301 0.031 Uiso calc R 1 . . H
C17 -0.20727(16) 0.11008(15) 0.29483(9) 0.0299(3) Uani d . 1 . . C
H17 -0.2412 0.1500 0.3354 0.036 Uiso calc R 1 . . H
C18 -0.29162(15) 0.01543(15) 0.23839(9) 0.0302(3) Uani d . 1 . . C
H18 -0.3834 -0.0090 0.2400 0.036 Uiso calc R 1 . . H
C19 -0.24020(15) -0.04308(13) 0.17952(9) 0.0278(3) Uani d . 1 . . C
H19 -0.2975 -0.1076 0.1409 0.033 Uiso calc R 1 . . H
C20 -0.10536(14) -0.00780(12) 0.17667(8) 0.0240(3) Uani d . 1 . . C
H20 -0.0712 -0.0487 0.1365 0.029 Uiso calc R 1 . . H

loop_
_atom_site_aniso_label
_atom_site_aniso_U_11
_atom_site_aniso_U_22
_atom_site_aniso_U_33
_atom_site_aniso_U_12
_atom_site_aniso_U_13
_atom_site_aniso_U_23
O1 0.0330(5) 0.0351(5) 0.0232(5) 0.0121(4) 0.0068(4) -0.0028(4)
O2 0.0395(6) 0.0430(6) 0.0216(5) -0.0019(5) 0.0107(4) 0.0022(4)
O3 0.0260(5) 0.0526(7) 0.0284(5) -0.0046(4) 0.0133(4) 0.0038(4)
C1 0.0208(5) 0.0263(6) 0.0188(5) -0.0013(4) 0.0073(4) -0.0009(4)
C2 0.0231(6) 0.0311(6) 0.0206(6) 0.0006(5) 0.0059(4) -0.0048(5)
C3 0.0229(6) 0.0266(6) 0.0197(5) 0.0022(5) 0.0065(4) -0.0006(4)
C4 0.0202(5) 0.0230(6) 0.0178(5) 0.0007(4) 0.0066(4) -0.0012(4)
C5 0.0216(6) 0.0287(6) 0.0229(6) -0.0032(5) 0.0068(4) 0.0014(5)
C6 0.0310(7) 0.0349(7) 0.0305(7) 0.0084(6) 0.0092(5) 0.0066(6)
C7 0.0292(7) 0.0504(9) 0.0292(7) 0.0037(6) 0.0111(6) -0.0138(6)
C8 0.0194(5) 0.0286(6) 0.0206(5) 0.0029(4) 0.0067(4) 0.0028(4)
C9 0.0204(5) 0.0235(6) 0.0198(5) 0.0036(4) 0.0066(4) 0.0027(4)
C10 0.0261(6) 0.0293(7) 0.0283(6) -0.0012(5) 0.0068(5) -0.0018(5)
C11 0.0366(8) 0.0342(7) 0.0292(7) 0.0037(6) 0.0027(6) -0.0074(6)
C12 0.0466(9) 0.0397(8) 0.0225(6) 0.0165(7) 0.0094(6) -0.0020(6)
C13 0.0397(8) 0.0436(8) 0.0257(7) 0.0126(6) 0.0178(6) 0.0076(6)
C14 0.0253(6) 0.0328(7) 0.0241(6) 0.0019(5) 0.0108(5) 0.0037(5)
C15 0.0215(5) 0.0233(6) 0.0186(5) 0.0010(4) 0.0071(4) 0.0005(4)
C16 0.0264(6) 0.0297(6) 0.0217(6) 0.0008(5) 0.0098(5) -0.0031(5)
C17 0.0281(7) 0.0395(8) 0.0254(6) 0.0042(5) 0.0141(5) 0.0014(5)
C18 0.0224(6) 0.0392(7) 0.0286(6) -0.0003(5) 0.0097(5) 0.0079(5)
C19 0.0270(6) 0.0268(6) 0.0256(6) -0.0040(5) 0.0059(5) 0.0028(5)
C20 0.0254(6) 0.0244(6) 0.0209(5) -0.0004(5) 0.0077(5) -0.0005(4)

loop_
_atom_type_symbol
_atom_type_description
_atom_type_scat_dispersion_real
_atom_type_scat_dispersion_imag
_atom_type_scat_source
C C 0.0033 0.0016 'International Tables Vol C Tables 4.2.6.8 and 6.1.1.4'
H H 0.0000 0.0000 'International Tables Vol C Tables 4.2.6.8 and 6.1.1.4'
O O 0.0106 0.0060 'International Tables Vol C Tables 4.2.6.8 and 6.1.1.4'

loop_
_geom_angle_atom_site_label_1
_geom_angle_atom_site_label_2
_geom_angle_atom_site_label_3
_geom_angle
_geom_angle_publ_flag
C2 O1 C3 108.00(10) yes
C2 C1 C5 125.10(10) yes
C2 C1 C4 109.50(10) yes
C5 C1 C4 125.40(10) yes
C1 C2 O1 114.10(10) yes
C1 C2 C7 132.10(10) yes
O1 C2 C7 113.90(10) yes
O1 C3 C8 107.90(10) yes
O1 C3 C4 106.80(10) yes
C8 C3 C4 109.70(10) yes
O1 C3 H3 110.8 ?
C8 C3 H3 110.8 ?
C4 C3 H3 110.8 yes
C15 C4 C1 115.10(10) ?
C15 C4 C3 113.70(10) yes
C1 C4 C3 99.97(9) ?
C15 C4 H4 109.2 ?
C1 C4 H4 109.2 ?
C3 C4 H4 109.2 yes
O2 C5 C1 122.94(13) ?
O2 C5 C6 119.95(12) ?
C1 C5 C6 117.10(11) ?
C5 C6 H6A 109.5 ?
C5 C6 H6B 109.5 ?
H6A C6 H6B 109.5 ?
C5 C6 H6C 109.5 ?
H6A C6 H6C 109.5 ?
H6B C6 H6C 109.5 ?
C2 C7 H7A 109.5 ?
C2 C7 H7B 109.5 ?
H7A C7 H7B 109.5 ?
C2 C7 H7C 109.5 ?
H7A C7 H7C 109.5 ?
H7B C7 H7C 109.5 ?
O3 C8 C9 121.35(12) ?
O3 C8 C3 119.27(11) ?
C9 C8 C3 119.31(11) ?
C14 C9 C10 119.18(12) ?
C14 C9 C8 123.01(12) ?
C10 C9 C8 117.80(12) ?
C11 C10 C9 120.22(14) ?
C11 C10 H10 119.9 ?
C9 C10 H10 119.9 ?
C12 C11 C10 120.33(14) ?
C12 C11 H11 119.8 ?
C10 C11 H11 119.8 ?
C13 C12 C11 119.86(13) ?
C13 C12 H12 120.1 ?
C11 C12 H12 120.1 ?
C12 C13 C14 120.42(14) ?
C12 C13 H13 119.8 ?
C14 C13 H13 119.8 ?
C13 C14 C9 119.99(13) ?
C13 C14 H14 120.0 ?
C9 C14 H14 120.0 ?
C16 C15 C20 118.90(10) yes
C16 C15 C4 120.02(11) ?
C20 C15 C4 121.10(10) yes
C17 C16 C15 120.76(13) ?
C17 C16 H16 119.6 ?
C15 C16 H16 119.6 ?
C18 C17 C16 120.10(13) ?
C18 C17 H17 120.0 ?
C16 C17 H17 120.0 ?
C17 C18 C19 119.44(13) ?
C17 C18 H18 120.3 ?
C19 C18 H18 120.3 ?
C18 C19 C20 120.72(13) ?
C18 C19 H19 119.6 ?
C20 C19 H19 119.6 ?
C19 C20 C15 120.10(12) ?
C19 C20 H20 119.9 ?
C15 C20 H20 119.9 ?

loop_
_geom_bond_atom_site_label_1
_geom_bond_atom_site_label_2
_geom_bond_site_symmetry_2
_geom_bond_distance
_geom_bond_publ_flag
O1 C2 . 1.360(2) yes
O1 C3 . 1.446(2) yes
O2 C5 . 1.232(2) yes
O3 C8 . 1.222(2) yes
C1 C2 . 1.351(2) yes
C1 C5 . 1.465(2) yes
C1 C4 . 1.524(2) yes
C2 C7 . 1.487(2) yes
C3 C8 . 1.530(2) yes
C3 C4 . 1.571(2) yes
C3 H3 . 1.0000 ?
C4 C15 . 1.5214(17) ?
C4 H4 . 1.0000 ?
C5 C6 . 1.514(2) ?
C6 H6A . 0.9800 ?
C6 H6B . 0.9800 ?
C6 H6C . 0.9800 ?
C7 H7A . 0.9800 ?
C7 H7B . 0.9800 ?
C7 H7C . 0.9800 ?
C8 C9 . 1.4929(17) ?
C9 C14 . 1.3971(18) ?
C9 C10 . 1.4019(18) ?
C10 C11 . 1.389(2) ?
C10 H10 . 0.9500 ?
C11 C12 . 1.387(3) ?
C11 H11 . 0.9500 ?
C12 C13 . 1.385(2) ?
C12 H12 . 0.9500 ?
C13 C14 . 1.3960(19) ?
C13 H13 . 0.9500 ?
C14 H14 . 0.9500 ?
C15 C16 . 1.4005(17) ?
C15 C20 . 1.4023(17) ?
C16 C17 . 1.3978(19) ?
C16 H16 . 0.9500 ?
C17 C18 . 1.393(2) ?
C17 H17 . 0.9500 ?
C18 C19 . 1.394(2) ?
C18 H18 . 0.9500 ?
C19 C20 . 1.3971(19) ?
C19 H19 . 0.9500 ?
C20 H20 . 0.9500 ?

loop_
_geom_hbond_atom_site_label_D
_geom_hbond_atom_site_label_H
_geom_hbond_atom_site_label_A
_geom_hbond_site_symmetry_A
_geom_hbond_distance_DH
_geom_hbond_distance_HA
_geom_hbond_distance_DA
_geom_hbond_angle_DHA
C20 H20 O2 3 0.95 2.62 3.552(2) 166
C16 H16 O2 4_566 0.95 2.63 3.426(2) 141
C12 H12 O3 4_566 0.95 2.66 3.558(2) 157

loop_
_geom_torsion_atom_site_label_1
_geom_torsion_atom_site_label_2
_geom_torsion_atom_site_label_3
_geom_torsion_atom_site_label_4
_geom_torsion
_geom_torsion_publ_flag
C5 C1 C2 O1 179.70(10) yes
C4 C1 C2 O1 -0.7(2) yes
C5 C1 C2 C7 0.5(2) yes
C4 C1 C2 C7 -179.90(10) yes
C3 O1 C2 C1 -7.8(2) yes
C3 O1 C2 C7 171.60(10) yes
C2 O1 C3 C8 -105.30(10) yes
C2 O1 C3 C4 12.60(10) yes
C2 C1 C4 C15 -114.30(10) yes
C5 C1 C4 C15 65.3(2) yes
C2 C1 C4 C3 7.90(10) yes
C5 C1 C4 C3 -172.50(10) yes
O1 C3 C4 C15 111.10(10) yes
C8 C3 C4 C15 -132.20(10) yes
O1 C3 C4 C1 -12.10(10) yes
C8 C3 C4 C1 104.60(10) yes
C2 C1 C5 O2 10.4(2) yes
C4 C1 C5 O2 -169.20(10) yes
C2 C1 C5 C6 -169.60(10) ?
C4 C1 C5 C6 10.81(19) ?
O1 C3 C8 O3 30.3(2) yes
C4 C3 C8 O3 -85.7(2) yes
O1 C3 C8 C9 -152.66(11) ?
C4 C3 C8 C9 91.38(13) ?
O3 C8 C9 C14 176.41(13) ?
C3 C8 C9 C14 -0.60(18) ?
O3 C8 C9 C10 -4.63(19) ?
C3 C8 C9 C10 178.36(11) ?
C14 C9 C10 C11 -0.1(2) ?
C8 C9 C10 C11 -179.07(12) ?
C9 C10 C11 C12 0.2(2) ?
C10 C11 C12 C13 -0.1(2) ?
C11 C12 C13 C14 -0.2(2) ?
C12 C13 C14 C9 0.4(2) ?
C10 C9 C14 C13 -0.2(2) ?
C8 C9 C14 C13 178.71(12) ?
C1 C4 C15 C16 -144.77(12) ?
C3 C4 C15 C16 100.74(14) ?
C1 C4 C15 C20 34.96(16) ?
C3 C4 C15 C20 -79.53(14) ?
C20 C15 C16 C17 0.2(2) ?
C4 C15 C16 C17 179.92(12) ?
C15 C16 C17 C18 -0.6(2) ?
C16 C17 C18 C19 0.5(2) ?
C17 C18 C19 C20 0.0(2) ?
C18 C19 C20 C15 -0.4(2) ?
C16 C15 C20 C19 0.30(19) ?
C4 C15 C20 C19 -179.43(11) ?
